data_2233473
loop_
_publ_author_name
'Fang, Rui-Qin'
'Song, Tao'
'Li, Yu-Xiang'

_publ_section_title
;
 (<i>E</i>)-4-Fluoro-2-[(4-hydroxyphenethyl)iminomethyl]phenol
;
_journal_coeditor_code HB6581
_journal_issue 2
_journal_name_full 'Acta Crystallographica Section E'
_journal_page_first o332
_journal_paper_doi 10.1107/S1600536811055875
_journal_volume 68
_journal_year 2012
_chemical_formula_iupac 'C15 H14 F N O2'
_chemical_formula_moiety 'C15 H14 F N O2'
_chemical_formula_sum 'C15 H14 F N O2'
_chemical_formula_weight 259.27
_chemical_name_systematic
;
(<i>E</i>)-4-Fluoro-2-[(4-hydroxyphenethyl)iminomethyl]phenol
;
_space_group_IT_number 15
_symmetry_cell_setting monoclinic
_symmetry_space_group_name_Hall '-C 2yc'
_symmetry_space_group_name_H-M 'C 1 2/c 1'
_atom_sites_solution_hydrogens geom
_atom_sites_solution_primary direct
_atom_sites_solution_secondary difmap
_audit_creation_method SHELXL-97
_cell_angle_alpha 90.00
_cell_angle_beta 121.72(3)
_cell_angle_gamma 90.00
_cell_formula_units_Z 8
_cell_length_a 15.979(3)
_cell_length_b 12.941(3)
_cell_length_c 15.040(3)
_cell_measurement_reflns_used 1056
_cell_measurement_temperature 293(2)
_cell_measurement_theta_max 23.49
_cell_measurement_theta_min 3.18
_cell_volume 2645.5(13)
_computing_cell_refinement 'CAD-4 Software (Enraf--Nonius, 1989)'
_computing_data_collection 'CAD-4 Software (Enraf--Nonius, 1989)'
_computing_data_reduction 'XCAD-4 (Harms & Wocadlo, 1995)'
_computing_molecular_graphics 'SHELXTL (Sheldrick, 2008)'
_computing_publication_material 'SHELXL97 (Sheldrick, 2008)'
_computing_structure_refinement 'SHELXL97 (Sheldrick, 2008)'
_computing_structure_solution 'SHELXS97 (Sheldrick, 2008)'
_diffrn_ambient_temperature 293(2)
_diffrn_measured_fraction_theta_full 1.000
_diffrn_measured_fraction_theta_max 1.000
_diffrn_measurement_device_type 'Enraf--Nonius CAD-4'
_diffrn_measurement_method '\w/2\q scan'
_diffrn_radiation_monochromator graphite
_diffrn_radiation_source 'fine-focus sealed tube'
_diffrn_radiation_type MoK\a
_diffrn_radiation_wavelength 0.71073
_diffrn_reflns_av_R_equivalents 0.0518
_diffrn_reflns_av_sigmaI/netI 0.0422
_diffrn_reflns_limit_h_max 19
_diffrn_reflns_limit_h_min 0
_diffrn_reflns_limit_k_max 15
_diffrn_reflns_limit_k_min 0
_diffrn_reflns_limit_l_max 15
_diffrn_reflns_limit_l_min -18
_diffrn_reflns_number 2692
_diffrn_reflns_theta_full 25.96
_diffrn_reflns_theta_max 25.96
_diffrn_reflns_theta_min 2.17
_diffrn_standards_decay_% 1
_diffrn_standards_interval_count 200
_diffrn_standards_interval_time 120
_diffrn_standards_number 3
_exptl_absorpt_coefficient_mu 0.096
_exptl_absorpt_correction_T_max 0.9718
_exptl_absorpt_correction_T_min 0.9626
_exptl_absorpt_correction_type psi-scan
_exptl_absorpt_process_details '(North <i>et al.</i>, 1968)'
_exptl_crystal_colour Brown
_exptl_crystal_density_diffrn 1.302
_exptl_crystal_density_method 'not measured'
_exptl_crystal_description Block
_exptl_crystal_F_000 1088
_exptl_crystal_size_max 0.40
_exptl_crystal_size_mid 0.30
_exptl_crystal_size_min 0.30
_refine_diff_density_max 0.307
_refine_diff_density_min -0.205
_refine_ls_extinction_coef 0.0055(9)
_refine_ls_extinction_expression Fc^*^=kFc[1+0.001xFc^2^\l^3^/sin(2\q)]^-1/4^
_refine_ls_extinction_method 'SHELXL97 (Sheldrick, 2008)'
_refine_ls_goodness_of_fit_ref 1.027
_refine_ls_hydrogen_treatment constr
_refine_ls_matrix_type full
_refine_ls_number_parameters 185
_refine_ls_number_reflns 2599
_refine_ls_number_restraints 0
_refine_ls_restrained_S_all 1.027
_refine_ls_R_factor_all 0.1197
_refine_ls_R_factor_gt 0.0637
_refine_ls_shift/su_max 0.000
_refine_ls_shift/su_mean 0.000
_refine_ls_structure_factor_coef Fsqd
_refine_ls_weighting_details 'calc w=1/[\s^2^(Fo^2^)+(0.0762P)^2^+1.0201P] where P=(Fo^2^+2Fc^2^)/3'
_refine_ls_weighting_scheme calc
_refine_ls_wR_factor_gt 0.1465
_refine_ls_wR_factor_ref 0.1793
_reflns_number_gt 1431
_reflns_number_total 2599
_reflns_threshold_expression I>2\s(I)
_cod_data_source_file hb6581.cif
_cod_data_source_block I
_cod_original_cell_volume 2645.5(9)
_cod_original_sg_symbol_H-M 'C 2/c'
_cod_database_code 2233473
_cod_database_fobs_code 2233473

loop_
_symmetry_equiv_pos_as_xyz
'x, y, z'
'-x, y, -z+1/2'
'x+1/2, y+1/2, z'
'-x+1/2, y+1/2, -z+1/2'
'-x, -y, -z'
'x, -y, z-1/2'
'-x+1/2, -y+1/2, -z'
'x+1/2, -y+1/2, z-1/2'

loop_
_atom_site_type_symbol
_atom_site_label
_atom_site_fract_x
_atom_site_fract_y
_atom_site_fract_z
_atom_site_U_iso_or_equiv
_atom_site_adp_type
_atom_site_calc_flag
_atom_site_refinement_flags
_atom_site_occupancy
_atom_site_symmetry_multiplicity
_atom_site_disorder_assembly
_atom_site_disorder_group
C C1 0.42192(19) 0.8367(2) 0.0160(2) 0.0580(7) Uani d . 1 1 . .
C C2 0.46488(18) 0.7365(2) 0.0453(2) 0.0534(7) Uani d . 1 1 . .
C C3 0.5012(2) 0.6926(2) -0.0131(2) 0.0610(7) Uani d . 1 1 . .
H H3 0.5303 0.6276 0.0050 0.073 Uiso calc R 1 1 . .
C C4 0.4948(2) 0.7430(3) -0.0953(3) 0.0810(10) Uani d . 1 1 A .
H H4 0.5193 0.7128 -0.1333 0.097 Uiso calc R 1 1 . .
C C5 0.4516(3) 0.8397(3) -0.1224(3) 0.1024(13) Uani d . 1 1 . .
C C6 0.4166(3) 0.8873(3) -0.0690(3) 0.0888(11) Uani d . 1 1 A .
H H6 0.3893 0.9530 -0.0884 0.107 Uiso calc R 1 1 . .
C C7 0.38330(19) 0.8852(2) 0.0720(2) 0.0642(8) Uani d . 1 1 . .
H H7 0.3559 0.9508 0.0515 0.077 Uiso calc R 1 1 . .
C C8 0.3470(2) 0.8918(2) 0.2089(2) 0.0725(9) Uani d . 1 1 . .
H H8A 0.3195 0.9586 0.1782 0.087 Uiso calc R 1 1 . .
H H8B 0.4007 0.9030 0.2802 0.087 Uiso calc R 1 1 . .
C C9 0.2695(2) 0.8273(2) 0.2094(3) 0.0762(9) Uani d . 1 1 . .
H H9A 0.2963 0.7595 0.2375 0.091 Uiso calc R 1 1 . .
H H9B 0.2147 0.8184 0.1382 0.091 Uiso calc R 1 1 . .
C C10 0.23315(19) 0.8764(2) 0.2740(2) 0.0637(8) Uani d . 1 1 . .
C C11 0.1726(2) 0.9632(2) 0.2386(2) 0.0662(8) Uani d . 1 1 . .
H H11 0.1546 0.9911 0.1739 0.079 Uiso calc R 1 1 . .
C C12 0.13856(19) 1.0090(2) 0.2964(2) 0.0604(7) Uani d . 1 1 . .
H H12 0.0985 1.0671 0.2709 0.072 Uiso calc R 1 1 . .
C C13 0.1641(2) 0.9681(2) 0.3921(2) 0.0581(7) Uani d . 1 1 . .
C C14 0.2249(2) 0.8830(2) 0.4294(2) 0.0709(8) Uani d . 1 1 . .
H H14 0.2434 0.8556 0.4944 0.085 Uiso calc R 1 1 . .
C C15 0.2583(2) 0.8387(2) 0.3706(2) 0.0709(8) Uani d . 1 1 . .
H H15 0.2993 0.7813 0.3969 0.085 Uiso calc R 1 1 . .
F F 0.419(2) 0.865(3) -0.230(2) 0.109(7) Uani d P 0.35(7) 1 A 1
F F' 0.462(4) 0.900(3) -0.191(4) 0.155(10) Uani d P 0.65(7) 1 A 2
N N1 0.38481(16) 0.84202(18) 0.14957(18) 0.0634(7) Uani d . 1 1 . .
O O1 0.46969(16) 0.68714(14) 0.12319(15) 0.0701(6) Uani d . 1 1 . .
H H1 0.4446 0.7223 0.1484 0.105 Uiso calc R 1 1 . .
O O2 0.13257(18) 1.00897(15) 0.45299(17) 0.0813(7) Uani d . 1 1 . .
H H2 0.1042 1.0638 0.4277 0.122 Uiso calc R 1 1 . .

loop_
_atom_site_aniso_label
_atom_site_aniso_U_11
_atom_site_aniso_U_22
_atom_site_aniso_U_33
_atom_site_aniso_U_12
_atom_site_aniso_U_13
_atom_site_aniso_U_23
C1 0.0563(16) 0.0548(16) 0.0674(17) 0.0037(13) 0.0356(14) 0.0071(13)
C2 0.0498(15) 0.0504(16) 0.0570(16) -0.0013(12) 0.0261(13) 0.0013(12)
C3 0.0576(16) 0.0568(17) 0.0675(18) 0.0049(13) 0.0320(15) -0.0015(14)
C4 0.084(2) 0.091(2) 0.093(2) 0.0150(19) 0.064(2) 0.008(2)
C5 0.135(3) 0.101(3) 0.119(3) 0.036(2) 0.099(3) 0.048(2)
C6 0.112(3) 0.071(2) 0.117(3) 0.0284(19) 0.083(2) 0.033(2)
C7 0.0601(17) 0.0536(16) 0.080(2) 0.0072(13) 0.0379(16) 0.0005(14)
C8 0.0685(19) 0.073(2) 0.081(2) 0.0003(15) 0.0427(17) -0.0167(16)
C9 0.0679(19) 0.074(2) 0.092(2) 0.0005(16) 0.0456(18) -0.0165(17)
C10 0.0554(16) 0.0629(18) 0.076(2) 0.0038(14) 0.0367(15) -0.0064(15)
C11 0.0640(17) 0.0708(19) 0.0629(18) 0.0087(15) 0.0328(15) 0.0015(14)
C12 0.0542(16) 0.0575(17) 0.0662(18) 0.0104(12) 0.0294(14) 0.0029(14)
C13 0.0636(16) 0.0485(15) 0.0713(18) -0.0033(13) 0.0418(15) -0.0040(13)
C14 0.084(2) 0.0572(17) 0.077(2) 0.0102(16) 0.0461(18) 0.0121(15)
C15 0.0696(19) 0.0562(18) 0.086(2) 0.0164(14) 0.0405(17) 0.0111(16)
F 0.158(13) 0.103(10) 0.095(11) 0.016(9) 0.088(12) 0.038(6)
F' 0.25(2) 0.134(10) 0.186(16) 0.067(13) 0.182(17) 0.072(12)
N1 0.0639(14) 0.0665(15) 0.0672(15) 0.0008(11) 0.0394(13) -0.0078(12)
O1 0.0915(15) 0.0562(12) 0.0742(13) 0.0158(10) 0.0515(12) 0.0103(10)
O2 0.1126(18) 0.0673(14) 0.0924(15) 0.0134(12) 0.0734(15) 0.0073(11)

loop_
_atom_type_symbol
_atom_type_description
_atom_type_scat_dispersion_real
_atom_type_scat_dispersion_imag
_atom_type_scat_source
C C 0.0033 0.0016 'International Tables Vol C Tables 4.2.6.8 and 6.1.1.4'
H H 0.0000 0.0000 'International Tables Vol C Tables 4.2.6.8 and 6.1.1.4'
N N 0.0061 0.0033 'International Tables Vol C Tables 4.2.6.8 and 6.1.1.4'
O O 0.0106 0.0060 'International Tables Vol C Tables 4.2.6.8 and 6.1.1.4'
F F 0.0171 0.0103 'International Tables Vol C Tables 4.2.6.8 and 6.1.1.4'

loop_
_geom_angle_atom_site_label_1
_geom_angle_atom_site_label_2
_geom_angle_atom_site_label_3
_geom_angle
C6 C1 C7 119.8(3)
C6 C1 C2 119.8(3)
C7 C1 C2 120.4(2)
O1 C2 C3 121.2(2)
O1 C2 C1 121.1(2)
C3 C2 C1 117.7(2)
C4 C3 C2 121.4(3)
C4 C3 H3 119.3
C2 C3 H3 119.3
C3 C4 C5 119.4(3)
C3 C4 H4 120.3
C5 C4 H4 120.3
C6 C5 F' 115.9(10)
C6 C5 C4 122.6(3)
F' C5 C4 119.9(5)
C6 C5 F 123.0(9)
F' C5 F 32.0(12)
C4 C5 F 111.2(12)
C5 C6 C1 119.1(3)
C5 C6 H6 120.4
C1 C6 H6 120.4
N1 C7 C1 122.6(3)
N1 C7 H7 118.7
C1 C7 H7 118.7
N1 C8 C9 111.4(2)
N1 C8 H8A 109.3
C9 C8 H8A 109.3
N1 C8 H8B 109.3
C9 C8 H8B 109.3
H8A C8 H8B 108.0
C8 C9 C10 111.6(2)
C8 C9 H9A 109.3
C10 C9 H9A 109.3
C8 C9 H9B 109.3
C10 C9 H9B 109.3
H9A C9 H9B 108.0
C15 C10 C11 116.7(3)
C15 C10 C9 122.2(3)
C11 C10 C9 121.2(3)
C12 C11 C10 122.0(3)
C12 C11 H11 119.0
C10 C11 H11 119.0
C13 C12 C11 119.7(3)
C13 C12 H12 120.1
C11 C12 H12 120.1
O2 C13 C14 117.8(3)
O2 C13 C12 122.8(2)
C14 C13 C12 119.3(3)
C15 C14 C13 120.0(3)
C15 C14 H14 120.0
C13 C14 H14 120.0
C14 C15 C10 122.2(3)
C14 C15 H15 118.9
C10 C15 H15 118.9
C7 N1 C8 123.1(2)
C2 O1 H1 109.5
C13 O2 H2 109.5

loop_
_geom_bond_atom_site_label_1
_geom_bond_atom_site_label_2
_geom_bond_distance
C1 C6 1.399(4)
C1 C7 1.425(4)
C1 C2 1.425(4)
C2 O1 1.300(3)
C2 C3 1.403(3)
C3 C4 1.353(4)
C3 H3 0.9300
C4 C5 1.383(4)
C4 H4 0.9300
C5 C6 1.345(4)
C5 F' 1.373(11)
C5 F 1.456(18)
C6 H6 0.9300
C7 N1 1.283(3)
C7 H7 0.9300
C8 N1 1.464(3)
C8 C9 1.496(4)
C8 H8A 0.9700
C8 H8B 0.9700
C9 C10 1.511(4)
C9 H9A 0.9700
C9 H9B 0.9700
C10 C15 1.376(4)
C10 C11 1.392(4)
C11 C12 1.379(4)
C11 H11 0.9300
C12 C13 1.378(4)
C12 H12 0.9300
C13 O2 1.363(3)
C13 C14 1.378(4)
C14 C15 1.376(4)
C14 H14 0.9300
C15 H15 0.9300
O1 H1 0.8200
O2 H2 0.8200

loop_
_geom_hbond_atom_site_label_D
_geom_hbond_atom_site_label_H
_geom_hbond_atom_site_label_A
_geom_hbond_site_symmetry_A
_geom_hbond_distance_DH
_geom_hbond_distance_HA
_geom_hbond_distance_DA
_geom_hbond_angle_DHA
O1 H1 N1 . 0.82 1.82 2.565(3) 150
O2 H2 O1 4 0.82 1.89 2.707(3) 173

loop_
_geom_torsion_atom_site_label_1
_geom_torsion_atom_site_label_2
_geom_torsion_atom_site_label_3
_geom_torsion_atom_site_label_4
_geom_torsion
C6 C1 C2 O1 -179.2(3)
C7 C1 C2 O1 0.1(4)
C6 C1 C2 C3 0.5(4)
C7 C1 C2 C3 179.7(2)
O1 C2 C3 C4 178.8(3)
C1 C2 C3 C4 -0.8(4)
C2 C3 C4 C5 0.0(5)
C3 C4 C5 C6 1.2(6)
C3 C4 C5 F' 167(3)
C3 C4 C5 F -159.1(16)
F' C5 C6 C1 -167(3)
C4 C5 C6 C1 -1.5(6)
F C5 C6 C1 156(2)
C7 C1 C6 C5 -178.6(3)
C2 C1 C6 C5 0.6(5)
C6 C1 C7 N1 179.0(3)
C2 C1 C7 N1 -0.3(4)
N1 C8 C9 C10 177.8(2)
C8 C9 C10 C15 -106.5(3)
C8 C9 C10 C11 73.0(3)
C15 C10 C11 C12 -0.5(4)
C9 C10 C11 C12 179.9(3)
C10 C11 C12 C13 -0.4(4)
C11 C12 C13 O2 -179.5(2)
C11 C12 C13 C14 1.2(4)
O2 C13 C14 C15 179.7(3)
C12 C13 C14 C15 -1.0(4)
C13 C14 C15 C10 0.1(5)
C11 C10 C15 C14 0.7(4)
C9 C10 C15 C14 -179.7(3)
C1 C7 N1 C8 178.9(2)
C9 C8 N1 C7 123.3(3)
